data_4036970
loop_
_publ_author_name
'Stefa\'nska, Karolina'
'J\;edrzejewska, Hanna'
'Wierzbicki, Micha\/l'
'Szumna, Agnieszka'
'Iwanek, Waldemar'

_publ_section_title
;
 The Inverse Demand Oxa-Diels-Alder Reaction of Resorcinarenes: An
 Experimental and Theoretical Analysis of Regioselectivity and
 Diastereoselectivity.
;
_journal_issue 14
_journal_name_full 'The Journal of organic chemistry'
_journal_page_first 6018
_journal_page_last 6025
_journal_paper_doi 10.1021/acs.joc.6b01099
_journal_volume 81
_journal_year 2016
_chemical_formula_moiety '2(C20 H20 O6), 0.25(C4 H8 O2), 0.75(C7 H8)'
_chemical_formula_sum 'C46.25 H48 O6.5'
_chemical_formula_weight 707.87
_space_group_crystal_system tetragonal
_space_group_IT_number 85
_space_group_name_Hall '-P 4a'
_space_group_name_H-M_alt 'P 4/n :2'
_atom_sites_solution_hydrogens geom
_audit_creation_method SHELXL-2014/7
_cell_angle_alpha 90
_cell_angle_beta 90
_cell_angle_gamma 90
_cell_formula_units_Z 8
_cell_length_a 19.69180(10)
_cell_length_b 19.69180(10)
_cell_length_c 19.3835(2)
_cell_measurement_reflns_used 15869
_cell_measurement_temperature 100.00(10)
_cell_measurement_theta_max 69.7732
_cell_measurement_theta_min 3.1712
_cell_volume 7516.28(9)
_computing_structure_refinement 'SHELXL-2014/7 (Sheldrick, 2014)'
_diffrn_ambient_temperature 100.00(10)
_diffrn_detector_area_resol_mean 16.2974
_diffrn_measured_fraction_theta_full 0.999
_diffrn_measured_fraction_theta_max 0.993
_diffrn_measurement_device_type 'SuperNova, Dual, Cu at zero, Eos'
_diffrn_measurement_method '\w scans'
_diffrn_radiation_type CuK\a
_diffrn_radiation_wavelength 1.54184
_diffrn_reflns_av_R_equivalents 0.0229
_diffrn_reflns_av_unetI/netI 0.0190
_diffrn_reflns_Laue_measured_fraction_full 0.999
_diffrn_reflns_Laue_measured_fraction_max 0.993
_diffrn_reflns_limit_h_max 16
_diffrn_reflns_limit_h_min -23
_diffrn_reflns_limit_k_max 22
_diffrn_reflns_limit_k_min -23
_diffrn_reflns_limit_l_max 23
_diffrn_reflns_limit_l_min -23
_diffrn_reflns_number 29630
_diffrn_reflns_point_group_measured_fraction_full 0.999
_diffrn_reflns_point_group_measured_fraction_max 0.993
_diffrn_reflns_theta_full 67.684
_diffrn_reflns_theta_max 69.902
_diffrn_reflns_theta_min 3.174
_exptl_absorpt_coefficient_mu 0.656
_exptl_absorpt_correction_T_max 1.00000
_exptl_absorpt_correction_T_min 0.54732
_exptl_absorpt_correction_type multi-scan
_exptl_absorpt_process_details
;
CrysAlisPro, Agilent Technologies,
Version 1.171.35.21b (release 03-02-2012 CrysAlis171 .NET)
(compiled Feb  3 2012,10:37:01)
Empirical absorption correction using spherical harmonics,
 implemented in SCALE3 ABSPACK scaling algorithm.
;
_exptl_crystal_colour colorless
_exptl_crystal_density_diffrn 1.251
_exptl_crystal_description prism
_exptl_crystal_F_000 3020
_exptl_crystal_size_max 0.2
_exptl_crystal_size_mid 0.2
_exptl_crystal_size_min 0.2
_refine_diff_density_max 0.814
_refine_diff_density_min -0.750
_refine_diff_density_rms 0.058
_refine_ls_extinction_method none
_refine_ls_goodness_of_fit_ref 0.871
_refine_ls_hydrogen_treatment constr
_refine_ls_matrix_type full
_refine_ls_number_parameters 577
_refine_ls_number_reflns 7089
_refine_ls_number_restraints 103
_refine_ls_restrained_S_all 0.884
_refine_ls_R_factor_all 0.0693
_refine_ls_R_factor_gt 0.0618
_refine_ls_shift/su_max 0.001
_refine_ls_shift/su_mean 0.000
_refine_ls_structure_factor_coef Fsqd
_refine_ls_weighting_details 'w=1/[\s^2^(Fo^2^)+(0.1399P)^2^+9.3393P] where P=(Fo^2^+2Fc^2^)/3'
_refine_ls_weighting_scheme calc
_refine_ls_wR_factor_gt 0.1915
_refine_ls_wR_factor_ref 0.2012
_reflns_Friedel_coverage 0.000
_reflns_number_gt 6192
_reflns_number_total 7089
_reflns_threshold_expression 'I > 2\s(I)'
_cod_data_source_file jo6b01099_si_002.cif
_cod_data_source_block KS_O
_cod_original_cell_volume 7516.28(11)
_cod_original_sg_symbol_H-M 'P 4/n'
_cod_database_code 4036970
_shelx_shelxl_version_number 2014/7
_shelx_space_group_comment
;
The symmetry employed for this shelxl refinement is uniquely defined
by the following loop, which should always be used as a source of
symmetry information in preference to the above space-group names.
They are only intended as comments.
;

loop_
_space_group_symop_operation_xyz
'x, y, z'
'-x+1/2, -y+1/2, z'
'-y+1/2, x, z'
'y, -x+1/2, z'
'-x, -y, -z'
'x-1/2, y-1/2, -z'
'y-1/2, -x, -z'
'-y, x-1/2, -z'

loop_
_atom_site_label
_atom_site_type_symbol
_atom_site_fract_x
_atom_site_fract_y
_atom_site_fract_z
_atom_site_U_iso_or_equiv
_atom_site_adp_type
_atom_site_occupancy
_atom_site_site_symmetry_order
_atom_site_calc_flag
_atom_site_refinement_flags_posn
_atom_site_refinement_flags_adp
_atom_site_refinement_flags_occupancy
_atom_site_disorder_assembly
_atom_site_disorder_group
C1 C 0.12526(10) 0.35773(10) 1.31288(11) 0.0273(4) Uani 1 1 d . . . . .
C2 C 0.19033(10) 0.36765(10) 1.33910(11) 0.0263(4) Uani 1 1 d . . . . .
H2 H 0.2039 0.3418 1.3768 0.032 Uiso 1 1 calc R U . . .
C3 C 0.23646(10) 0.41449(10) 1.31156(11) 0.0281(4) Uani 1 1 d . . . . .
C4 C 0.21604(11) 0.45149(11) 1.25296(12) 0.0322(5) Uani 1 1 d . . . . .
C5 C 0.15175(11) 0.44231(11) 1.22447(12) 0.0334(5) Uani 1 1 d . . . . .
C6 C 0.10788(11) 0.39624(11) 1.25548(11) 0.0297(4) Uani 1 1 d . . . . .
O7 O 0.25613(8) 0.49935(9) 1.22142(9) 0.0418(4) Uani 1 1 d . . . . .
H7 H 0.2956 0.4861 1.2208 0.063 Uiso 1 1 calc R U . . .
O8 O 0.04455(7) 0.38751(8) 1.22477(8) 0.0322(4) Uani 1 1 d . . . . .
C9 C 0.01061(12) 0.45153(12) 1.21220(12) 0.0360(5) Uani 1 1 d . . . . .
H9 H -0.0017 0.4736 1.2557 0.043 Uiso 1 1 calc R U . . .
C10 C 0.05397(13) 0.49916(12) 1.16696(12) 0.0383(5) Uani 1 1 d . . . . .
H10 H 0.0533 0.5448 1.1871 0.046 Uiso 1 1 calc R U . . .
C11 C 0.12708(13) 0.47617(14) 1.15937(13) 0.0427(6) Uani 1 1 d . . . . .
H01D H 0.1306 0.4446 1.1211 0.051 Uiso 1 1 calc R U . . .
H01E H 0.1556 0.5151 1.1492 0.051 Uiso 1 1 calc R U . . .
O12 O 0.02207(10) 0.50139(9) 1.09941(9) 0.0452(4) Uani 1 1 d . . . . .
C13 C -0.04021(12) 0.47047(11) 1.10513(13) 0.0368(5) Uani 1 1 d . . . . .
C14 C -0.05077(12) 0.44054(12) 1.16824(12) 0.0365(5) Uani 1 1 d . . . . .
C15 C -0.11012(12) 0.40588(15) 1.18073(16) 0.0494(7) Uani 1 1 d . . . . .
H15 H -0.1175 0.3847 1.2230 0.059 Uiso 1 1 calc R U . . .
C16 C -0.15886(14) 0.40305(16) 1.12913(18) 0.0565(7) Uani 1 1 d . . . . .
H16 H -0.1996 0.3805 1.1370 0.068 Uiso 1 1 calc R U . . .
C17 C -0.14711(13) 0.43361(14) 1.06609(15) 0.0468(6) Uani 1 1 d . . . . .
H17 H -0.1802 0.4309 1.0319 0.056 Uiso 1 1 calc R U . . .
C18 C -0.08752(13) 0.46804(12) 1.05258(13) 0.0410(5) Uani 1 1 d . . . . .
H18 H -0.0796 0.4886 1.0101 0.049 Uiso 1 1 calc R U . . .
C19 C 0.07484(10) 0.30669(10) 1.34284(11) 0.0284(4) Uani 1 1 d . . . . .
H19 H 0.0297 0.3216 1.3278 0.034 Uiso 1 1 calc R U . . .
C20 C 0.07332(11) 0.30687(11) 1.42202(12) 0.0327(5) Uani 1 1 d . . . . .
H20A H 0.1172 0.2918 1.4388 0.039 Uiso 1 1 calc R U . . .
H20B H 0.0397 0.2741 1.4373 0.039 Uiso 1 1 calc R U . . .
C21 C 0.05697(14) 0.37587(13) 1.45519(13) 0.0432(6) Uani 1 1 d . . . . .
H21 H 0.0943 0.4070 1.4445 0.052 Uiso 1 1 calc R U . . .
C22 C -0.00831(18) 0.40673(17) 1.42679(17) 0.0627(9) Uani 1 1 d . . . . .
H22A H -0.0016 0.4194 1.3795 0.094 Uiso 1 1 calc R U . . .
H22B H -0.0201 0.4462 1.4533 0.094 Uiso 1 1 calc R U . . .
H22C H -0.0443 0.3740 1.4298 0.094 Uiso 1 1 calc R U . . .
C23 C 0.05322(18) 0.36838(16) 1.53318(15) 0.0582(8) Uani 1 1 d . . . . .
H23A H 0.0163 0.3387 1.5450 0.087 Uiso 1 1 calc DR U . . .
H23B H 0.0459 0.4121 1.5538 0.087 Uiso 1 1 calc DR U . . .
H23C H 0.0950 0.3495 1.5500 0.087 Uiso 1 1 calc DR U . . .
C31 C 0.08572(10) 0.26694(10) 0.80040(11) 0.0254(4) Uani 1 1 d . . . . .
C32 C 0.12374(10) 0.21262(10) 0.82617(11) 0.0257(4) Uani 1 1 d . . . . .
H32 H 0.1526 0.2206 0.8632 0.031 Uiso 1 1 calc R U . . .
C33 C 0.12059(10) 0.14699(10) 0.79923(11) 0.0255(4) Uani 1 1 d . . . . .
C34 C 0.07874(10) 0.13584(10) 0.74175(11) 0.0274(4) Uani 1 1 d . . . . .
C35 C 0.04023(10) 0.18856(11) 0.71392(11) 0.0285(4) Uani 1 1 d . . . . .
C36 C 0.04455(10) 0.25243(10) 0.74418(11) 0.0272(4) Uani 1 1 d . . . . .
O37 O 0.07204(8) 0.07348(7) 0.71058(8) 0.0315(3) Uani 1 1 d . . . . .
H37 H 0.1082 0.0529 0.7129 0.047 Uiso 1 1 calc R U . . .
O38 O 0.00692(7) 0.30454(7) 0.71361(8) 0.0297(3) Uani 1 1 d . . . . .
C39 C -0.06382(10) 0.28563(11) 0.70275(12) 0.0309(5) Uani 1 1 d . . . . .
H39 H -0.0878 0.2821 0.7469 0.037 Uiso 1 1 calc R U . . .
C40 C -0.07120(11) 0.21913(11) 0.66100(12) 0.0339(5) Uani 1 1 d . . . . .
H40 H -0.1022 0.1886 0.6855 0.041 Uiso 1 1 calc R U . . .
C41 C -0.00348(12) 0.18292(12) 0.64990(12) 0.0352(5) Uani 1 1 d . . . . .
H41A H -0.0116 0.1354 0.6395 0.042 Uiso 1 1 calc R U . . .
H41B H 0.0200 0.2031 0.6110 0.042 Uiso 1 1 calc R U . . .
O42 O -0.10093(9) 0.23691(8) 0.59499(9) 0.0411(4) Uani 1 1 d . . . . .
C43 C -0.11724(11) 0.30465(12) 0.59705(12) 0.0344(5) Uani 1 1 d . . . . .
C44 C -0.09742(11) 0.33671(12) 0.65698(11) 0.0319(5) Uani 1 1 d . . . . .
C45 C -0.10954(12) 0.40534(13) 0.66590(13) 0.0389(5) Uani 1 1 d . . . . .
H45 H -0.0960 0.4272 0.7061 0.047 Uiso 1 1 calc R U . . .
C46 C -0.14221(13) 0.44100(13) 0.61374(14) 0.0437(6) Uani 1 1 d . . . . .
H46 H -0.1505 0.4872 0.6187 0.052 Uiso 1 1 calc R U . . .
C47 C -0.16257(13) 0.40750(13) 0.55409(13) 0.0424(6) Uani 1 1 d . . . . .
H47 H -0.1849 0.4318 0.5198 0.051 Uiso 1 1 calc R U . . .
C48 C -0.15053(13) 0.33887(13) 0.54434(12) 0.0407(5) Uani 1 1 d . . . . .
H48 H -0.1641 0.3167 0.5043 0.049 Uiso 1 1 calc R U . . .
C49 C 0.08870(10) 0.33825(10) 0.83082(11) 0.0258(4) Uani 1 1 d . . . . .
H49 H 0.0466 0.3610 0.8170 0.031 Uiso 1 1 calc R U . . .
C50 C 0.08977(10) 0.33878(10) 0.91002(11) 0.0292(4) Uani 1 1 d . . . . .
H50A H 0.0903 0.3856 0.9255 0.035 Uiso 1 1 calc R U . . .
H50B H 0.1317 0.3178 0.9254 0.035 Uiso 1 1 calc R U . . .
C51 C 0.03001(12) 0.30225(11) 0.94494(12) 0.0350(5) Uani 1 1 d . . . . .
H51 H 0.0335 0.2538 0.9342 0.042 Uiso 1 1 calc R U . . .
C52 C -0.03883(12) 0.32721(12) 0.91979(14) 0.0392(5) Uani 1 1 d . . . . .
H52A H -0.0421 0.3754 0.9268 0.059 Uiso 1 1 calc R U . . .
H52B H -0.0742 0.3047 0.9451 0.059 Uiso 1 1 calc R U . . .
H52C H -0.0436 0.3173 0.8716 0.059 Uiso 1 1 calc R U . . .
C53 C 0.03481(16) 0.31042(18) 1.02337(14) 0.0566(7) Uani 1 1 d . . . . .
H53A H 0.0777 0.2933 1.0391 0.085 Uiso 1 1 calc R U . . .
H53B H -0.0013 0.2855 1.0450 0.085 Uiso 1 1 calc R U . . .
H53C H 0.0310 0.3576 1.0352 0.085 Uiso 1 1 calc R U . . .
C1T C 0.2411(8) 0.2451(7) 1.1409(3) 0.078(3) Uani 0.25 1 d DG U P A -1
C2T C 0.2174(9) 0.3036(7) 1.1087(6) 0.085(4) Uani 0.25 1 d DG U P A -1
H2T H 0.2009 0.3394 1.1350 0.102 Uiso 0.25 1 calc R U P A -1
C3T C 0.2185(11) 0.3085(8) 1.0372(6) 0.150(13) Uani 0.25 1 d G U P A -1
H3T H 0.2027 0.3476 1.0156 0.180 Uiso 0.25 1 calc R U P A -1
C4T C 0.2433(11) 0.2549(9) 0.9978(3) 0.117(7) Uani 0.25 1 d G U P A -1
H4T H 0.2440 0.2582 0.9499 0.141 Uiso 0.25 1 calc R U P A -1
C5T C 0.2669(6) 0.1964(7) 1.0300(4) 0.050(2) Uani 0.25 1 d G U P A -1
H5T H 0.2835 0.1606 1.0036 0.060 Uiso 0.25 1 calc R U P A -1
C6T C 0.2659(6) 0.1915(6) 1.1015(4) 0.050(2) Uani 0.25 1 d DG U P A -1
H6T H 0.2817 0.1524 1.1230 0.061 Uiso 0.25 1 calc R U P A -1
C7T C 0.2380(13) 0.2387(10) 1.2167(4) 0.082(5) Uani 0.25 1 d D U P A -1
H7T1 H 0.2563 0.1956 1.2303 0.123 Uiso 0.25 1 calc R U P A -1
H7T2 H 0.2641 0.2745 1.2374 0.123 Uiso 0.25 1 calc R U P A -1
H7T3 H 0.1917 0.2420 1.2316 0.123 Uiso 0.25 1 calc R U P A -1
C11T C -0.2428(9) 0.2737(6) 0.8544(4) 0.122(4) Uani 0.5 1 d G U P B -1
H11T H -0.2389 0.2870 0.9002 0.147 Uiso 0.5 1 calc R U P B -1
C12T C -0.2370(7) 0.3215(4) 0.8020(6) 0.162(6) Uani 0.5 1 d G U P B -1
H12T H -0.2292 0.3669 0.8128 0.194 Uiso 0.5 1 calc R U P B -1
C13T C -0.2428(8) 0.3016(5) 0.7335(5) 0.159(6) Uani 0.5 1 d G U P B -1
H13T H -0.2389 0.3336 0.6984 0.191 Uiso 0.5 1 calc R U P B -1
C14T C -0.2545(8) 0.2338(6) 0.7173(4) 0.137(5) Uani 0.5 1 d G U P B -1
H14T H -0.2584 0.2204 0.6715 0.165 Uiso 0.5 1 calc R U P B -1
C15T C -0.2603(5) 0.1859(5) 0.7697(5) 0.105(3) Uani 0.5 1 d G U P B -1
H15T H -0.2681 0.1406 0.7589 0.126 Uiso 0.5 1 calc R U P B -1
C16T C -0.2545(8) 0.2059(5) 0.8383(4) 0.097(3) Uani 0.5 1 d G U P B -1
C17T C -0.2653(6) 0.1569(6) 0.8969(8) 0.142(6) Uani 0.5 1 d . . P B -1
H17A H -0.2590 0.1801 0.9400 0.213 Uiso 0.5 1 calc R U P B -1
H17B H -0.3105 0.1389 0.8947 0.213 Uiso 0.5 1 calc R U P B -1
H17C H -0.2331 0.1204 0.8935 0.213 Uiso 0.5 1 calc R U P B -1
O1D O 0.2689(9) 0.2677(14) 1.6676(6) 0.131(9) Uani 0.25 1 d D U P C -1
C2D C 0.2022(9) 0.2886(16) 1.6459(11) 0.186(19) Uani 0.25 1 d D U P C -1
H2D1 H 0.2044 0.3333 1.6250 0.223 Uiso 0.25 1 calc R U P C -1
H2D2 H 0.1721 0.2910 1.6855 0.223 Uiso 0.25 1 calc R U P C -1
C3D C 0.1755(7) 0.2383(14) 1.5950(9) 0.146(8) Uani 0.25 1 d D U P C -1
H3D1 H 0.1733 0.1936 1.6159 0.175 Uiso 0.25 1 calc R U P C -1
H3D2 H 0.1301 0.2511 1.5806 0.175 Uiso 0.25 1 calc DR U P C -1
O4D O 0.2201(7) 0.2368(9) 1.5362(6) 0.145(7) Uani 0.25 1 d D U P C -1
C5D C 0.2864(8) 0.2142(12) 1.5579(10) 0.179(12) Uani 0.25 1 d D U P C -1
H5D1 H 0.3166 0.2113 1.5185 0.215 Uiso 0.25 1 calc R U P C -1
H5D2 H 0.2833 0.1696 1.5789 0.215 Uiso 0.25 1 calc R U P C -1
C6D C 0.3132(7) 0.2645(12) 1.6090(9) 0.147(8) Uani 0.25 1 d D U P C -1
H6D1 H 0.3584 0.2511 1.6237 0.176 Uiso 0.25 1 calc R U P C -1
H6D2 H 0.3164 0.3090 1.5877 0.176 Uiso 0.25 1 calc R U P C -1

loop_
_atom_site_aniso_label
_atom_site_aniso_U_11
_atom_site_aniso_U_22
_atom_site_aniso_U_33
_atom_site_aniso_U_23
_atom_site_aniso_U_13
_atom_site_aniso_U_12
C1 0.0260(10) 0.0225(9) 0.0334(10) 0.0005(8) 0.0054(8) 0.0037(7)
C2 0.0258(10) 0.0214(9) 0.0317(10) 0.0012(8) 0.0025(8) 0.0031(7)
C3 0.0273(10) 0.0220(9) 0.0351(11) -0.0014(8) 0.0042(8) 0.0017(7)
C4 0.0311(11) 0.0258(10) 0.0398(12) 0.0044(9) 0.0065(9) -0.0005(8)
C5 0.0328(11) 0.0312(11) 0.0361(11) 0.0053(9) 0.0030(9) 0.0026(9)
C6 0.0254(10) 0.0282(10) 0.0353(11) 0.0005(8) 0.0010(8) 0.0039(8)
O7 0.0328(8) 0.0392(9) 0.0535(10) 0.0186(8) 0.0036(7) -0.0043(7)
O8 0.0270(7) 0.0297(8) 0.0400(8) 0.0051(6) -0.0029(6) 0.0037(6)
C9 0.0383(12) 0.0306(11) 0.0391(12) 0.0003(9) -0.0006(9) 0.0092(9)
C10 0.0458(13) 0.0295(11) 0.0397(12) 0.0026(9) -0.0092(10) 0.0012(9)
C11 0.0419(13) 0.0439(13) 0.0424(13) 0.0125(11) 0.0009(10) 0.0007(10)
O12 0.0496(10) 0.0430(9) 0.0431(9) 0.0099(7) -0.0106(8) -0.0085(8)
C13 0.0379(12) 0.0283(11) 0.0444(12) -0.0037(9) -0.0020(10) 0.0060(9)
C14 0.0336(11) 0.0342(11) 0.0418(12) -0.0008(9) 0.0005(9) 0.0119(9)
C15 0.0296(12) 0.0608(17) 0.0577(16) 0.0143(13) 0.0025(11) 0.0099(11)
C16 0.0303(12) 0.0632(18) 0.076(2) 0.0139(15) -0.0023(12) 0.0033(12)
C17 0.0383(13) 0.0452(14) 0.0568(16) -0.0067(12) -0.0095(11) 0.0114(11)
C18 0.0472(14) 0.0360(12) 0.0399(12) -0.0047(10) -0.0030(10) 0.0092(10)
C19 0.0213(9) 0.0276(10) 0.0363(11) 0.0028(8) 0.0020(8) 0.0017(8)
C20 0.0303(11) 0.0304(11) 0.0372(11) 0.0037(9) 0.0062(9) -0.0007(8)
C21 0.0494(14) 0.0371(12) 0.0430(13) -0.0022(10) 0.0132(11) 0.0015(10)
C22 0.072(2) 0.0596(18) 0.0566(17) -0.0036(14) 0.0151(15) 0.0315(16)
C23 0.071(2) 0.0579(17) 0.0451(15) -0.0065(13) 0.0153(14) 0.0037(15)
C31 0.0200(9) 0.0231(9) 0.0332(10) -0.0025(8) 0.0022(8) -0.0017(7)
C32 0.0196(9) 0.0243(9) 0.0332(10) -0.0030(8) 0.0009(8) -0.0007(7)
C33 0.0200(9) 0.0232(9) 0.0332(10) -0.0017(8) 0.0052(8) -0.0012(7)
C34 0.0234(9) 0.0223(9) 0.0365(11) -0.0056(8) 0.0044(8) -0.0024(7)
C35 0.0244(9) 0.0265(10) 0.0347(11) -0.0048(8) -0.0012(8) -0.0009(8)
C36 0.0222(9) 0.0243(10) 0.0351(10) -0.0014(8) -0.0002(8) 0.0008(7)
O37 0.0290(7) 0.0227(7) 0.0428(8) -0.0085(6) -0.0033(6) 0.0006(6)
O38 0.0255(7) 0.0246(7) 0.0389(8) -0.0033(6) -0.0071(6) 0.0018(5)
C39 0.0247(10) 0.0328(11) 0.0353(11) -0.0050(9) -0.0027(8) 0.0018(8)
C40 0.0312(11) 0.0321(11) 0.0384(12) -0.0038(9) -0.0083(9) -0.0007(9)
C41 0.0346(11) 0.0311(11) 0.0400(12) -0.0086(9) -0.0057(9) 0.0023(9)
O42 0.0450(9) 0.0361(9) 0.0422(9) -0.0105(7) -0.0155(7) 0.0066(7)
C43 0.0298(11) 0.0362(11) 0.0374(11) -0.0061(9) -0.0026(9) 0.0046(9)
C44 0.0262(10) 0.0362(11) 0.0334(11) -0.0038(9) -0.0034(8) 0.0031(8)
C45 0.0375(12) 0.0387(12) 0.0404(12) -0.0086(10) -0.0091(10) 0.0087(10)
C46 0.0444(13) 0.0386(13) 0.0480(14) -0.0035(11) -0.0103(11) 0.0112(10)
C47 0.0408(13) 0.0469(14) 0.0394(12) 0.0019(10) -0.0081(10) 0.0096(11)
C48 0.0394(12) 0.0478(13) 0.0350(12) -0.0060(10) -0.0079(10) 0.0059(10)
C49 0.0208(9) 0.0222(9) 0.0343(10) -0.0030(8) -0.0020(8) 0.0014(7)
C50 0.0278(10) 0.0252(10) 0.0347(11) -0.0055(8) -0.0002(8) 0.0007(8)
C51 0.0351(11) 0.0301(11) 0.0398(12) -0.0032(9) 0.0067(9) 0.0007(9)
C52 0.0326(11) 0.0341(11) 0.0508(14) -0.0023(10) 0.0102(10) -0.0004(9)
C53 0.0537(16) 0.076(2) 0.0406(14) -0.0005(13) 0.0106(12) -0.0035(14)
C1T 0.075(5) 0.065(4) 0.095(3) -0.016(3) -0.023(4) 0.007(4)
C2T 0.073(6) 0.075(4) 0.108(5) -0.006(4) -0.009(5) 0.019(4)
C3T 0.25(4) 0.086(13) 0.110(6) 0.010(10) 0.02(2) 0.067(17)
C4T 0.26(2) 0.012(6) 0.084(4) 0.007(9) -0.04(2) 0.007(7)
C5T 0.024(4) 0.067(6) 0.060(3) 0.030(4) -0.014(4) 0.000(4)
C6T 0.050(5) 0.044(3) 0.058(3) 0.003(3) -0.010(3) -0.020(3)
C7T 0.088(11) 0.067(9) 0.091(3) -0.031(4) -0.018(6) 0.046(7)
C11T 0.081(8) 0.058(8) 0.229(7) -0.009(5) 0.019(10) 0.017(8)
C12T 0.098(11) 0.064(5) 0.324(14) 0.036(8) 0.089(14) 0.013(7)
C13T 0.058(10) 0.139(9) 0.281(10) 0.111(11) 0.043(16) 0.028(12)
C14T 0.023(5) 0.187(13) 0.203(6) 0.056(6) -0.022(7) -0.005(10)
C15T 0.033(5) 0.087(5) 0.195(8) 0.006(5) -0.025(7) -0.006(5)
C16T 0.044(5) 0.059(7) 0.189(6) 0.011(6) 0.005(6) -0.001(5)
C17T 0.082(7) 0.114(9) 0.230(16) 0.066(10) 0.037(8) 0.006(6)
O1D 0.121(12) 0.13(2) 0.136(8) -0.008(13) -0.064(9) -0.002(10)
C2D 0.082(11) 0.25(4) 0.23(2) -0.11(3) 0.009(14) 0.080(17)
C3D 0.081(11) 0.13(2) 0.223(17) 0.049(16) -0.074(9) -0.026(13)
O4D 0.206(17) 0.070(12) 0.159(9) -0.024(9) -0.074(9) 0.087(13)
C5D 0.170(16) 0.19(2) 0.180(18) -0.039(18) -0.040(13) 0.101(17)
C6D 0.022(6) 0.103(17) 0.31(2) -0.007(17) 0.022(8) -0.030(8)

loop_
_atom_type_symbol
_atom_type_description
_atom_type_scat_dispersion_real
_atom_type_scat_dispersion_imag
_atom_type_scat_source
C C 0.0181 0.0091 'International Tables Vol C Tables 4.2.6.8 and 6.1.1.4'
H H 0.0000 0.0000 'International Tables Vol C Tables 4.2.6.8 and 6.1.1.4'
O O 0.0492 0.0322 'International Tables Vol C Tables 4.2.6.8 and 6.1.1.4'

loop_
_geom_angle_atom_site_label_1
_geom_angle_atom_site_label_2
_geom_angle_atom_site_label_3
_geom_angle
_geom_angle_site_symmetry_1
_geom_angle_site_symmetry_3
C6 C1 C2 116.26(19) . .
C6 C1 C19 120.23(19) . .
C2 C1 C19 123.49(19) . .
C1 C2 C3 123.39(19) . .
C1 C2 H2 118.3 . .
C3 C2 H2 118.3 . .
C2 C3 C4 117.59(19) . .
C2 C3 C19 121.84(19) . 4
C4 C3 C19 120.56(18) . 4
O7 C4 C5 115.8(2) . .
O7 C4 C3 123.4(2) . .
C5 C4 C3 120.81(19) . .
C6 C5 C4 118.6(2) . .
C6 C5 C11 116.8(2) . .
C4 C5 C11 124.6(2) . .
C1 C6 C5 123.3(2) . .
C1 C6 O8 119.71(19) . .
C5 C6 O8 116.90(19) . .
C4 O7 H7 109.5 . .
C6 O8 C9 112.20(16) . .
O8 C9 C14 110.08(18) . .
O8 C9 C10 111.71(18) . .
C14 C9 C10 102.22(19) . .
O8 C9 H9 110.8 . .
C14 C9 H9 110.9 . .
C10 C9 H9 110.8 . .
O12 C10 C11 109.4(2) . .
O12 C10 C9 106.95(19) . .
C11 C10 C9 113.53(19) . .
O12 C10 H10 109.0 . .
C11 C10 H10 109.0 . .
C9 C10 H10 109.0 . .
C5 C11 C10 110.9(2) . .
C5 C11 H01D 109.5 . .
C10 C11 H01D 109.5 . .
C5 C11 H01E 109.5 . .
C10 C11 H01E 109.5 . .
H01D C11 H01E 108.0 . .
C13 O12 C10 107.45(19) . .
O12 C13 C14 113.4(2) . .
O12 C13 C18 123.9(2) . .
C14 C13 C18 122.7(2) . .
C13 C14 C15 119.9(2) . .
C13 C14 C9 108.9(2) . .
C15 C14 C9 131.2(2) . .
C14 C15 C16 118.8(3) . .
C14 C15 H15 120.6 . .
C16 C15 H15 120.6 . .
C17 C16 C15 120.3(3) . .
C17 C16 H16 119.9 . .
C15 C16 H16 119.9 . .
C18 C17 C16 121.6(3) . .
C18 C17 H17 119.2 . .
C16 C17 H17 119.2 . .
C17 C18 C13 116.8(2) . .
C17 C18 H18 121.6 . .
C13 C18 H18 121.6 . .
C3 C19 C1 110.86(16) 3 .
C3 C19 C20 113.73(17) 3 .
C1 C19 C20 113.04(18) . .
C3 C19 H19 106.2 3 .
C1 C19 H19 106.2 . .
C20 C19 H19 106.2 . .
C19 C20 C21 115.10(19) . .
C19 C20 H20A 108.5 . .
C21 C20 H20A 108.5 . .
C19 C20 H20B 108.5 . .
C21 C20 H20B 108.5 . .
H20A C20 H20B 107.5 . .
C23 C21 C22 110.9(2) . .
C23 C21 C20 109.9(2) . .
C22 C21 C20 112.2(2) . .
C23 C21 H21 107.9 . .
C22 C21 H21 107.9 . .
C20 C21 H21 107.9 . .
C21 C22 H22A 109.5 . .
C21 C22 H22B 109.5 . .
H22A C22 H22B 109.5 . .
C21 C22 H22C 109.5 . .
H22A C22 H22C 109.5 . .
H22B C22 H22C 109.5 . .
C21 C23 H23A 109.5 . .
C21 C23 H23B 109.5 . .
H23A C23 H23B 109.5 . .
C21 C23 H23C 109.5 . .
H23A C23 H23C 109.5 . .
H23B C23 H23C 109.5 . .
C36 C31 C32 115.84(18) . .
C36 C31 C49 121.05(18) . .
C32 C31 C49 123.11(18) . .
C33 C32 C31 123.46(19) . .
C33 C32 H32 118.3 . .
C31 C32 H32 118.3 . .
C32 C33 C34 117.92(18) . .
C32 C33 C49 121.38(18) . 3
C34 C33 C49 120.70(17) . 3
O37 C34 C35 116.28(18) . .
O37 C34 C33 123.04(19) . .
C35 C34 C33 120.67(18) . .
C36 C35 C34 118.49(19) . .
C36 C35 C41 116.54(19) . .
C34 C35 C41 124.86(19) . .
C31 C36 C35 123.59(19) . .
C31 C36 O38 119.44(18) . .
C35 C36 O38 116.93(18) . .
C34 O37 H37 109.5 . .
C36 O38 C39 112.36(15) . .
O38 C39 C44 109.68(18) . .
O38 C39 C40 112.45(17) . .
C44 C39 C40 102.57(17) . .
O38 C39 H39 110.6 . .
C44 C39 H39 110.6 . .
C40 C39 H39 110.6 . .
O42 C40 C41 109.93(19) . .
O42 C40 C39 107.18(17) . .
C41 C40 C39 112.78(18) . .
O42 C40 H40 109.0 . .
C41 C40 H40 109.0 . .
C39 C40 H40 109.0 . .
C35 C41 C40 110.28(18) . .
C35 C41 H41A 109.6 . .
C40 C41 H41A 109.6 . .
C35 C41 H41B 109.6 . .
C40 C41 H41B 109.6 . .
H41A C41 H41B 108.1 . .
C43 O42 C40 107.66(17) . .
O42 C43 C44 113.8(2) . .
O42 C43 C48 124.1(2) . .
C44 C43 C48 122.1(2) . .
C43 C44 C45 120.3(2) . .
C43 C44 C39 108.49(19) . .
C45 C44 C39 131.2(2) . .
C44 C45 C46 118.9(2) . .
C44 C45 H45 120.6 . .
C46 C45 H45 120.6 . .
C45 C46 C47 119.9(2) . .
C45 C46 H46 120.0 . .
C47 C46 H46 120.0 . .
C48 C47 C46 121.8(2) . .
C48 C47 H47 119.1 . .
C46 C47 H47 119.1 . .
C47 C48 C43 117.0(2) . .
C47 C48 H48 121.5 . .
C43 C48 H48 121.5 . .
C31 C49 C33 111.19(16) . 4
C31 C49 C50 113.17(17) . .
C33 C49 C50 112.68(16) 4 .
C31 C49 H49 106.4 . .
C33 C49 H49 106.4 4 .
C50 C49 H49 106.4 . .
C49 C50 C51 115.27(17) . .
C49 C50 H50A 108.5 . .
C51 C50 H50A 108.5 . .
C49 C50 H50B 108.5 . .
C51 C50 H50B 108.5 . .
H50A C50 H50B 107.5 . .
C52 C51 C53 109.8(2) . .
C52 C51 C50 112.95(19) . .
C53 C51 C50 109.9(2) . .
C52 C51 H51 108.0 . .
C53 C51 H51 108.0 . .
C50 C51 H51 108.0 . .
C51 C52 H52A 109.5 . .
C51 C52 H52B 109.5 . .
H52A C52 H52B 109.5 . .
C51 C52 H52C 109.5 . .
H52A C52 H52C 109.5 . .
H52B C52 H52C 109.5 . .
C51 C53 H53A 109.5 . .
C51 C53 H53B 109.5 . .
H53A C53 H53B 109.5 . .
C51 C53 H53C 109.5 . .
H53A C53 H53C 109.5 . .
H53B C53 H53C 109.5 . .
C2T C1T C6T 120.0 . .
C2T C1T C7T 120.2(6) . .
C6T C1T C7T 119.8(6) . .
C3T C2T C1T 120.0 . .
C3T C2T H2T 120.0 . .
C1T C2T H2T 120.0 . .
C2T C3T C4T 120.0 . .
C2T C3T H3T 120.0 . .
C4T C3T H3T 120.0 . .
C5T C4T C3T 120.0 . .
C5T C4T H4T 120.0 . .
C3T C4T H4T 120.0 . .
C6T C5T C4T 120.0 . .
C6T C5T H5T 120.0 . .
C4T C5T H5T 120.0 . .
C5T C6T C1T 120.0 . .
C5T C6T H6T 120.0 . .
C1T C6T H6T 120.0 . .
C1T C7T H7T1 109.5 . .
C1T C7T H7T2 109.5 . .
H7T1 C7T H7T2 109.5 . .
C1T C7T H7T3 109.5 . .
H7T1 C7T H7T3 109.5 . .
H7T2 C7T H7T3 109.5 . .
C12T C11T C16T 120.0 . .
C12T C11T H11T 120.0 . .
C16T C11T H11T 120.0 . .
C11T C12T C13T 120.0 . .
C11T C12T H12T 120.0 . .
C13T C12T H12T 120.0 . .
C14T C13T C12T 120.0 . .
C14T C13T H13T 120.0 . .
C12T C13T H13T 120.0 . .
C13T C14T C15T 120.0 . .
C13T C14T H14T 120.0 . .
C15T C14T H14T 120.0 . .
C14T C15T C16T 120.0 . .
C14T C15T H15T 120.0 . .
C16T C15T H15T 120.0 . .
C15T C16T C11T 120.0 . .
C15T C16T C17T 121.9(10) . .
C11T C16T C17T 117.9(10) . .
C16T C17T H17A 109.5 . .
C16T C17T H17B 109.5 . .
H17A C17T H17B 109.5 . .
C16T C17T H17C 109.5 . .
H17A C17T H17C 109.5 . .
H17B C17T H17C 109.5 . .
C6D O1D C2D 109.7(8) . .
O1D C2D C3D 108.9(8) . .
O1D C2D H2D1 109.9 . .
C3D C2D H2D1 109.9 . .
O1D C2D H2D2 109.9 . .
C3D C2D H2D2 109.9 . .
H2D1 C2D H2D2 108.3 . .
O4D C3D C2D 108.8(8) . .
O4D C3D H3D1 109.9 . .
C2D C3D H3D1 109.9 . .
O4D C3D H3D2 109.9 . .
C2D C3D H3D2 109.9 . .
H3D1 C3D H3D2 108.3 . .
C3D O4D C5D 109.1(8) . .
O4D C5D C6D 108.0(7) . .
O4D C5D H5D1 110.1 . .
C6D C5D H5D1 110.1 . .
O4D C5D H5D2 110.1 . .
C6D C5D H5D2 110.1 . .
H5D1 C5D H5D2 108.4 . .
O1D C6D C5D 109.8(8) . .
O1D C6D H6D1 109.7 . .
C5D C6D H6D1 109.7 . .
O1D C6D H6D2 109.7 . .
C5D C6D H6D2 109.7 . .
H6D1 C6D H6D2 108.2 . .

loop_
_geom_bond_atom_site_label_1
_geom_bond_atom_site_label_2
_geom_bond_distance
_geom_bond_site_symmetry_2
C1 C6 1.389(3) .
C1 C2 1.392(3) .
C1 C19 1.527(3) .
C2 C3 1.400(3) .
C2 H2 0.9300 .
C3 C4 1.408(3) .
C3 C19 1.525(3) 4
C4 O7 1.373(3) .
C4 C5 1.393(3) .
C5 C6 1.389(3) .
C5 C11 1.508(3) .
C6 O8 1.393(3) .
O7 H7 0.8200 .
O8 C9 1.448(3) .
C9 C14 1.495(3) .
C9 C10 1.542(3) .
C9 H9 0.9800 .
C10 O12 1.453(3) .
C10 C11 1.516(4) .
C10 H10 0.9800 .
C11 H01D 0.9700 .
C11 H01E 0.9700 .
O12 C13 1.374(3) .
C13 C14 1.374(3) .
C13 C18 1.381(3) .
C14 C15 1.375(4) .
C15 C16 1.387(4) .
C15 H15 0.9300 .
C16 C17 1.382(4) .
C16 H16 0.9300 .
C17 C18 1.380(4) .
C17 H17 0.9300 .
C18 H18 0.9300 .
C19 C3 1.525(3) 3
C19 C20 1.535(3) .
C19 H19 0.9800 .
C20 C21 1.537(3) .
C20 H20A 0.9700 .
C20 H20B 0.9700 .
C21 C23 1.521(4) .
C21 C22 1.525(4) .
C21 H21 0.9800 .
C22 H22A 0.9600 .
C22 H22B 0.9600 .
C22 H22C 0.9600 .
C23 H23A 0.9600 .
C23 H23B 0.9600 .
C23 H23C 0.9600 .
C31 C36 1.388(3) .
C31 C32 1.398(3) .
C31 C49 1.524(3) .
C32 C33 1.395(3) .
C32 H32 0.9300 .
C33 C34 1.403(3) .
C33 C49 1.533(3) 3
C34 O37 1.375(2) .
C34 C35 1.394(3) .
C35 C36 1.390(3) .
C35 C41 1.514(3) .
C36 O38 1.397(2) .
O37 H37 0.8200 .
O38 C39 1.457(2) .
C39 C44 1.496(3) .
C39 C40 1.546(3) .
C39 H39 0.9800 .
C40 O42 1.450(3) .
C40 C41 1.527(3) .
C40 H40 0.9800 .
C41 H41A 0.9700 .
C41 H41B 0.9700 .
O42 C43 1.373(3) .
C43 C44 1.378(3) .
C43 C48 1.388(3) .
C44 C45 1.383(3) .
C45 C46 1.389(3) .
C45 H45 0.9300 .
C46 C47 1.390(4) .
C46 H46 0.9300 .
C47 C48 1.385(4) .
C47 H47 0.9300 .
C48 H48 0.9300 .
C49 C33 1.533(3) 4
C49 C50 1.535(3) .
C49 H49 0.9800 .
C50 C51 1.536(3) .
C50 H50A 0.9700 .
C50 H50B 0.9700 .
C51 C52 1.522(3) .
C51 C53 1.532(4) .
C51 H51 0.9800 .
C52 H52A 0.9600 .
C52 H52B 0.9600 .
C52 H52C 0.9600 .
C53 H53A 0.9600 .
C53 H53B 0.9600 .
C53 H53C 0.9600 .
C1T C2T 1.3900 .
C1T C6T 1.3900 .
C1T C7T 1.476(7) .
C2T C3T 1.3900 .
C2T H2T 0.9300 .
C3T C4T 1.3900 .
C3T H3T 0.9300 .
C4T C5T 1.3900 .
C4T H4T 0.9300 .
C5T C6T 1.3900 .
C5T H5T 0.9300 .
C6T H6T 0.9300 .
C7T H7T1 0.9600 .
C7T H7T2 0.9600 .
C7T H7T3 0.9600 .
C11T C12T 1.3900 .
C11T C16T 1.3900 .
C11T H11T 0.9300 .
C12T C13T 1.3900 .
C12T H12T 0.9300 .
C13T C14T 1.3900 .
C13T H13T 0.9300 .
C14T C15T 1.3900 .
C14T H14T 0.9300 .
C15T C16T 1.3900 .
C15T H15T 0.9300 .
C16T C17T 1.506(13) .
C17T H17A 0.9600 .
C17T H17B 0.9600 .
C17T H17C 0.9600 .
O1D C6D 1.435(5) .
O1D C2D 1.439(5) .
C2D C3D 1.495(5) .
C2D H2D1 0.9700 .
C2D H2D2 0.9700 .
C3D O4D 1.439(5) .
C3D H3D1 0.9700 .
C3D H3D2 0.9700 .
O4D C5D 1.442(5) .
C5D C6D 1.497(5) .
C5D H5D1 0.9700 .
C5D H5D2 0.9700 .
C6D H6D1 0.9700 .
C6D H6D2 0.9700 .

loop_
_geom_torsion_atom_site_label_1
_geom_torsion_atom_site_label_2
_geom_torsion_atom_site_label_3
_geom_torsion_atom_site_label_4
_geom_torsion
_geom_torsion_site_symmetry_1
_geom_torsion_site_symmetry_4
C6 C1 C2 C3 1.5(3) . .
C19 C1 C2 C3 -179.98(19) . .
C1 C2 C3 C4 -2.1(3) . .
C1 C2 C3 C19 178.44(18) . 4
C2 C3 C4 O7 179.3(2) . .
C19 C3 C4 O7 -1.2(3) 4 .
C2 C3 C4 C5 1.0(3) . .
C19 C3 C4 C5 -179.52(19) 4 .
O7 C4 C5 C6 -177.9(2) . .
C3 C4 C5 C6 0.6(3) . .
O7 C4 C5 C11 5.7(3) . .
C3 C4 C5 C11 -175.9(2) . .
C2 C1 C6 C5 0.3(3) . .
C19 C1 C6 C5 -178.32(19) . .
C2 C1 C6 O8 177.76(17) . .
C19 C1 C6 O8 -0.8(3) . .
C4 C5 C6 C1 -1.3(3) . .
C11 C5 C6 C1 175.5(2) . .
C4 C5 C6 O8 -178.82(19) . .
C11 C5 C6 O8 -2.1(3) . .
C1 C6 O8 C9 131.9(2) . .
C5 C6 O8 C9 -50.5(3) . .
C6 O8 C9 C14 169.91(18) . .
C6 O8 C9 C10 57.1(2) . .
O8 C9 C10 O12 107.7(2) . .
C14 C9 C10 O12 -10.0(2) . .
O8 C9 C10 C11 -13.1(3) . .
C14 C9 C10 C11 -130.8(2) . .
C6 C5 C11 C10 44.2(3) . .
C4 C5 C11 C10 -139.3(2) . .
O12 C10 C11 C5 -153.5(2) . .
C9 C10 C11 C5 -34.1(3) . .
C11 C10 O12 C13 133.9(2) . .
C9 C10 O12 C13 10.5(2) . .
C10 O12 C13 C14 -6.9(3) . .
C10 O12 C13 C18 174.4(2) . .
O12 C13 C14 C15 -178.1(2) . .
C18 C13 C14 C15 0.7(4) . .
O12 C13 C14 C9 0.1(3) . .
C18 C13 C14 C9 178.9(2) . .
O8 C9 C14 C13 -112.7(2) . .
C10 C9 C14 C13 6.1(2) . .
O8 C9 C14 C15 65.2(3) . .
C10 C9 C14 C15 -175.9(3) . .
C13 C14 C15 C16 -1.2(4) . .
C9 C14 C15 C16 -178.9(3) . .
C14 C15 C16 C17 1.1(4) . .
C15 C16 C17 C18 -0.5(4) . .
C16 C17 C18 C13 0.0(4) . .
O12 C13 C18 C17 178.5(2) . .
C14 C13 C18 C17 -0.1(3) . .
C6 C1 C19 C3 92.2(2) . 3
C2 C1 C19 C3 -86.3(2) . 3
C6 C1 C19 C20 -138.7(2) . .
C2 C1 C19 C20 42.8(3) . .
C3 C19 C20 C21 -175.33(19) 3 .
C1 C19 C20 C21 57.1(2) . .
C19 C20 C21 C23 176.9(2) . .
C19 C20 C21 C22 53.1(3) . .
C36 C31 C32 C33 -1.3(3) . .
C49 C31 C32 C33 179.08(18) . .
C31 C32 C33 C34 2.3(3) . .
C31 C32 C33 C49 -178.10(18) . 3
C32 C33 C34 O37 179.52(18) . .
C49 C33 C34 O37 -0.1(3) 3 .
C32 C33 C34 C35 -1.7(3) . .
C49 C33 C34 C35 178.65(18) 3 .
O37 C34 C35 C36 179.18(18) . .
C33 C34 C35 C36 0.3(3) . .
O37 C34 C35 C41 -4.6(3) . .
C33 C34 C35 C41 176.5(2) . .
C32 C31 C36 C35 -0.2(3) . .
C49 C31 C36 C35 179.41(19) . .
C32 C31 C36 O38 -177.49(17) . .
C49 C31 C36 O38 2.1(3) . .
C34 C35 C36 C31 0.6(3) . .
C41 C35 C36 C31 -175.9(2) . .
C34 C35 C36 O38 178.03(18) . .
C41 C35 C36 O38 1.5(3) . .
C31 C36 O38 C39 -131.86(19) . .
C35 C36 O38 C39 50.6(2) . .
C36 O38 C39 C44 -168.02(17) . .
C36 O38 C39 C40 -54.6(2) . .
O38 C39 C40 O42 -112.6(2) . .
C44 C39 C40 O42 5.2(2) . .
O38 C39 C40 C41 8.5(3) . .
C44 C39 C40 C41 126.3(2) . .
C36 C35 C41 C40 -46.0(3) . .
C34 C35 C41 C40 137.8(2) . .
O42 C40 C41 C35 157.85(18) . .
C39 C40 C41 C35 38.3(3) . .
C41 C40 O42 C43 -128.6(2) . .
C39 C40 O42 C43 -5.7(2) . .
C40 O42 C43 C44 4.1(3) . .
C40 O42 C43 C48 -176.0(2) . .
O42 C43 C44 C45 179.0(2) . .
C48 C43 C44 C45 -1.0(4) . .
O42 C43 C44 C39 -0.6(3) . .
C48 C43 C44 C39 179.5(2) . .
O38 C39 C44 C43 116.8(2) . .
C40 C39 C44 C43 -2.9(2) . .
O38 C39 C44 C45 -62.7(3) . .
C40 C39 C44 C45 177.6(2) . .
C43 C44 C45 C46 0.4(4) . .
C39 C44 C45 C46 179.8(2) . .
C44 C45 C46 C47 0.5(4) . .
C45 C46 C47 C48 -0.8(4) . .
C46 C47 C48 C43 0.2(4) . .
O42 C43 C48 C47 -179.3(2) . .
C44 C43 C48 C47 0.7(4) . .
C36 C31 C49 C33 -93.3(2) . 4
C32 C31 C49 C33 86.2(2) . 4
C36 C31 C49 C50 138.7(2) . .
C32 C31 C49 C50 -41.8(3) . .
C31 C49 C50 C51 -56.5(2) . .
C33 C49 C50 C51 176.23(17) 4 .
C49 C50 C51 C52 -53.4(2) . .
C49 C50 C51 C53 -176.4(2) . .
C6T C1T C2T C3T 0.0 . .
C7T C1T C2T C3T -178.0(14) . .
C1T C2T C3T C4T 0.0 . .
C2T C3T C4T C5T 0.0 . .
C3T C4T C5T C6T 0.0 . .
C4T C5T C6T C1T 0.0 . .
C2T C1T C6T C5T 0.0 . .
C7T C1T C6T C5T 178.0(14) . .
C16T C11T C12T C13T 0.0 . .
C11T C12T C13T C14T 0.0 . .
C12T C13T C14T C15T 0.0 . .
C13T C14T C15T C16T 0.0 . .
C14T C15T C16T C11T 0.0 . .
C14T C15T C16T C17T 175.6(13) . .
C12T C11T C16T C15T 0.0 . .
C12T C11T C16T C17T -175.8(13) . .
C6D O1D C2D C3D 59.8(16) . .
O1D C2D C3D O4D -60.9(15) . .
C2D C3D O4D C5D 62.6(15) . .
C3D O4D C5D C6D -61.9(15) . .
C2D O1D C6D C5D -60.2(16) . .
O4D C5D C6D O1D 60.7(15) . .
